data_4512170
loop_
_publ_author_name
'Cai, Yang'
'Kulkarni, Ambarish R.'
'Huang, You-Gui'
'Sholl, David S.'
'Walton, Krista S.'

_publ_section_title
;
 Control of Metal--Organic Framework Crystal Topology by Ligand
 Functionalization: Functionalized HKUST-1 Derivatives
;
_journal_issue 11
_journal_name_full 'Crystal Growth &amp; Design'
_journal_page_first 6122
_journal_paper_doi 10.1021/cg501285q
_journal_volume 14
_journal_year 2014
_chemical_formula_moiety 'C20 H14 Cu3 O15.75'
_chemical_formula_sum 'C20 H14 Cu3 O15.75'
_chemical_formula_weight 696.93
_chemical_name_systematic
; 
 ? 
;
_space_group_IT_number 71
_symmetry_cell_setting tetragonal
_symmetry_space_group_name_Hall '-I 2 2'
_symmetry_space_group_name_H-M 'I m m m'
_atom_sites_solution_hydrogens geom
_atom_sites_solution_primary direct
_atom_sites_solution_secondary difmap
_audit_creation_method SHELXL-97
_cell_angle_alpha 90.00
_cell_angle_beta 90.00
_cell_angle_gamma 90.00
_cell_formula_units_Z 8
_cell_length_a 19.4476(7)
_cell_length_b 19.4476(7)
_cell_length_c 24.1299(8)
_cell_measurement_temperature 173(2)
_cell_volume 9126.1(6)
_computing_structure_refinement 'SHELXL-97 (Sheldrick, 1997)'
_computing_structure_solution 'SHELXS-97 (Sheldrick, 1990)'
_diffrn_ambient_temperature 173(2)
_diffrn_measured_fraction_theta_full 0.945
_diffrn_measured_fraction_theta_max 0.945
_diffrn_radiation_monochromator graphite
_diffrn_radiation_source 'fine-focus sealed tube'
_diffrn_radiation_type MoK\a
_diffrn_radiation_wavelength 0.71069
_diffrn_reflns_av_R_equivalents 0.1226
_diffrn_reflns_av_sigmaI/netI 0.1124
_diffrn_reflns_limit_h_max 21
_diffrn_reflns_limit_h_min -22
_diffrn_reflns_limit_k_max 22
_diffrn_reflns_limit_k_min -23
_diffrn_reflns_limit_l_max 27
_diffrn_reflns_limit_l_min -29
_diffrn_reflns_number 24070
_diffrn_reflns_theta_full 25.34
_diffrn_reflns_theta_max 25.34
_diffrn_reflns_theta_min 1.34
_exptl_absorpt_coefficient_mu 1.430
_exptl_crystal_colour Blue
_exptl_crystal_density_diffrn 1.016
_exptl_crystal_density_method 'not measured'
_exptl_crystal_description Block
_exptl_crystal_F_000 2768
_exptl_crystal_size_max 0.05
_exptl_crystal_size_mid 0.05
_exptl_crystal_size_min 0.04
_refine_diff_density_max 1.923
_refine_diff_density_min -0.933
_refine_diff_density_rms 0.223
_refine_ls_extinction_method none
_refine_ls_goodness_of_fit_ref 1.242
_refine_ls_hydrogen_treatment mixed
_refine_ls_matrix_type full
_refine_ls_number_parameters 195
_refine_ls_number_reflns 4302
_refine_ls_number_restraints 0
_refine_ls_restrained_S_all 1.242
_refine_ls_R_factor_all 0.1487
_refine_ls_R_factor_gt 0.1147
_refine_ls_shift/su_max 0.046
_refine_ls_shift/su_mean 0.001
_refine_ls_structure_factor_coef Fsqd
_refine_ls_weighting_details 'calc w=1/[\s^2^(Fo^2^)+(0.2000P)^2^+0.0000P] where P=(Fo^2^+2Fc^2^)/3'
_refine_ls_weighting_scheme calc
_refine_ls_wR_factor_gt 0.3175
_refine_ls_wR_factor_ref 0.3555
_reflns_number_gt 2936
_reflns_number_total 4302
_reflns_threshold_expression >2sigma(I)
_cod_data_source_file cg501285q_si_002.cif
_cod_data_source_block e:\yc-2\b
_cod_depositor_comments
;
The following automatic conversions were performed:

'_symmetry_cell_setting' value 'Tetragonal' changed to 'tetragonal'
according to
/home/saulius/struct/COD-crude-data--automatic-downloads/rss-feeds/ACS/lib/dictionaries/cif_core.dic
dictionary named 'cif_core.dic' version 2.4.2 from 2011-04-26.

Automatic conversion script
Id: cif_fix_values 2827 2014-09-09 07:05:25Z andrius 

 Adding full bibliography for 4512170.cif.
;
_cod_original_cell_volume 9126.2(4)
_cod_original_sg_symbol_H-M Immm
_cod_database_code 4512170

loop_
_symmetry_equiv_pos_as_xyz
'x, y, z'
'-x, -y, z'
'x, -y, -z'
'-x, y, -z'
'x+1/2, y+1/2, z+1/2'
'-x+1/2, -y+1/2, z+1/2'
'x+1/2, -y+1/2, -z+1/2'
'-x+1/2, y+1/2, -z+1/2'
'-x, -y, -z'
'x, y, -z'
'-x, y, z'
'x, -y, z'
'-x+1/2, -y+1/2, -z+1/2'
'x+1/2, y+1/2, -z+1/2'
'-x+1/2, y+1/2, z+1/2'
'x+1/2, -y+1/2, z+1/2'

loop_
_atom_site_label
_atom_site_type_symbol
_atom_site_fract_x
_atom_site_fract_y
_atom_site_fract_z
_atom_site_U_iso_or_equiv
_atom_site_adp_type
_atom_site_occupancy
_atom_site_symmetry_multiplicity
_atom_site_calc_flag
_atom_site_refinement_flags
_atom_site_disorder_assembly
_atom_site_disorder_group
Cu1 Cu -0.06749(16) 0.0000 0.0000 0.0436(8) Uani 1 4 d S . .
Cu2 Cu 0.23190(9) 0.22359(9) 0.29834(6) 0.0450(5) Uani 1 1 d . . .
O4 O 0.2113(6) 0.3184(4) 0.3158(4) 0.051(2) Uani 1 1 d . . .
O1 O -0.0569(4) 0.0701(5) 0.0584(3) 0.043(2) Uani 1 1 d . . .
O5 O 0.2397(6) 0.3643(4) 0.2358(4) 0.052(2) Uani 1 1 d . . .
O2 O 0.1423(5) 0.2132(6) 0.2631(4) 0.054(2) Uani 1 1 d . . .
O8 O 0.3278(5) 0.2404(5) 0.3187(5) 0.055(3) Uani 1 1 d . . .
C10 C 0.1544(8) 0.4388(7) 0.3512(6) 0.051(3) Uani 1 1 d . . .
H10 H 0.1388 0.3963 0.3660 0.061 Uiso 1 1 calc R . .
C5 C 0.1310(7) 0.2281(6) 0.2130(6) 0.041(3) Uani 1 1 d . . .
C7 C 0.1952(8) 0.4379(7) 0.3057(6) 0.048(3) Uani 1 1 d . . .
C1 C 0.0000 0.0898(8) 0.0758(7) 0.035(3) Uani 1 2 d S . .
O3 O 0.0000 0.2829(9) 0.2521(7) 0.068(4) Uani 1 2 d S . .
C9 C 0.2194(6) 0.3672(6) 0.2843(6) 0.039(3) Uani 1 1 d . . .
O6 O 0.2565(16) 0.5000 0.2359(12) 0.130(12) Uani 1 2 d S . .
O11 O 0.2055(5) 0.1743(6) 0.3747(3) 0.070(3) Uani 1 1 d . . .
H11A H 0.2313 0.1773 0.4089 0.105 Uiso 1 1 d R . .
H11B H 0.1665 0.1448 0.3819 0.105 Uiso 1 1 d R . .
C3 C 0.0612(5) 0.1649(6) 0.1463(3) 0.043(3) Uani 1 1 d R . .
H3 H 0.1032 0.1490 0.1308 0.052 Uiso 1 1 calc R . .
C2 C 0.0000 0.1416(9) 0.1244(8) 0.042(4) Uani 1 2 d S . .
C6 C 0.0000 0.2355(9) 0.2111(7) 0.038(4) Uani 1 2 d S . .
C8 C 0.2199(10) 0.5000 0.2808(10) 0.051(5) Uani 1 2 d S . .
C4 C 0.0633(7) 0.2099(7) 0.1892(5) 0.043(3) Uani 1 1 d . . .
Cu3 Cu 0.0000 0.43195(16) 0.5000 0.0469(9) Uani 1 4 d S . .
C12 C 0.0879(12) 0.5000 0.4243(8) 0.052(5) Uani 1 2 d S . .
O9 O 0.0000 0.3208(10) 0.5000 0.088(9) Uani 1 4 d S . .
O7 O 0.0700(6) 0.4402(5) 0.4431(4) 0.059(3) Uani 1 1 d . . .
C11 C 0.1346(14) 0.5000 0.3771(9) 0.067(7) Uani 1 2 d S . .
O10 O -0.177(2) 0.0000 0.0000 0.061(11) Uiso 0.50 4 d SP . .
C13 C 0.218(3) 0.5000 0.182(2) 0.19(3) Uani 1 2 d S . .
HC H 0.2237 0.5446 0.1638 0.284 Uiso 0.50 1 calc PR A -1
HD H 0.1690 0.4919 0.1893 0.284 Uiso 0.50 1 calc PR A -1
HE H 0.2359 0.4635 0.1582 0.284 Uiso 0.50 1 calc PR A -1

loop_
_atom_site_aniso_label
_atom_site_aniso_U_11
_atom_site_aniso_U_22
_atom_site_aniso_U_33
_atom_site_aniso_U_23
_atom_site_aniso_U_13
_atom_site_aniso_U_12
Cu1 0.0354(18) 0.0513(19) 0.0442(18) 0.000 0.000 0.000
Cu2 0.0438(11) 0.0459(10) 0.0454(8) -0.0039(7) 0.0057(7) -0.0038(6)
O4 0.091(7) 0.019(4) 0.043(5) -0.001(4) 0.003(4) 0.014(4)
O1 0.033(4) 0.053(5) 0.041(4) -0.019(4) -0.003(3) 0.008(4)
O5 0.066(6) 0.030(4) 0.060(6) -0.010(4) 0.023(5) 0.003(4)
O2 0.025(5) 0.086(7) 0.050(6) -0.010(5) 0.004(4) -0.011(4)
O8 0.038(6) 0.064(7) 0.064(7) 0.021(5) 0.002(4) -0.003(4)
C10 0.064(9) 0.036(7) 0.052(8) -0.001(6) 0.017(6) 0.008(6)
C5 0.042(7) 0.031(6) 0.049(8) -0.015(5) 0.010(5) 0.002(4)
C7 0.059(9) 0.031(6) 0.054(8) -0.002(6) 0.030(6) 0.003(5)
C1 0.035(9) 0.035(8) 0.036(8) 0.002(7) 0.000 0.000
O3 0.080(12) 0.065(10) 0.060(9) -0.021(8) 0.000 0.000
C9 0.039(7) 0.026(6) 0.053(8) -0.017(5) 0.020(5) -0.004(4)
O6 0.23(3) 0.035(9) 0.119(18) 0.000 0.12(2) 0.000
O11 0.074(7) 0.087(8) 0.049(6) 0.010(5) 0.028(5) -0.010(6)
C3 0.048(7) 0.053(8) 0.029(6) 0.004(5) 0.014(5) 0.005(5)
C2 0.037(10) 0.042(9) 0.048(10) 0.002(8) 0.000 0.000
C6 0.034(10) 0.041(10) 0.040(9) -0.015(7) 0.000 0.000
C8 0.053(13) 0.031(10) 0.068(13) 0.000 0.021(9) 0.000
C4 0.034(7) 0.051(8) 0.045(7) -0.014(6) 0.006(5) -0.002(5)
Cu3 0.076(3) 0.0301(16) 0.0350(17) 0.000 0.000 0.000
C12 0.077(14) 0.026(8) 0.054(11) 0.000 0.037(10) 0.000
O9 0.13(2) 0.019(10) 0.12(2) 0.000 0.000 0.000
O7 0.075(8) 0.036(5) 0.067(7) -0.006(5) 0.024(5) -0.005(4)
C11 0.096(19) 0.048(12) 0.057(12) 0.000 0.039(12) 0.000
C13 0.33(9) 0.12(4) 0.11(4) 0.000 0.09(5) 0.000

loop_
_atom_type_symbol
_atom_type_description
_atom_type_scat_dispersion_real
_atom_type_scat_dispersion_imag
_atom_type_scat_source
C C 0.0033 0.0016 'International Tables Vol C Tables 4.2.6.8 and 6.1.1.4'
H H 0.0000 0.0000 'International Tables Vol C Tables 4.2.6.8 and 6.1.1.4'
Cu Cu 0.3201 1.2651 'International Tables Vol C Tables 4.2.6.8 and 6.1.1.4'
O O 0.0106 0.0060 'International Tables Vol C Tables 4.2.6.8 and 6.1.1.4'

loop_
_geom_angle_atom_site_label_1
_geom_angle_atom_site_label_2
_geom_angle_atom_site_label_3
_geom_angle
_geom_angle_site_symmetry_1
_geom_angle_site_symmetry_3
O1 Cu1 O1 91.3(6) 3 12
O1 Cu1 O1 87.5(5) 3 10
O1 Cu1 O1 168.0(5) 12 10
O1 Cu1 O1 168.0(5) 3 .
O1 Cu1 O1 87.5(5) 12 .
O1 Cu1 O1 91.3(6) 10 .
O1 Cu1 O10 96.0(3) 3 .
O1 Cu1 O10 96.0(3) 12 .
O1 Cu1 O10 96.0(3) 10 .
O1 Cu1 O10 96.0(3) . .
O1 Cu1 Cu1 84.0(3) 3 9
O1 Cu1 Cu1 84.0(3) 12 9
O1 Cu1 Cu1 84.0(3) 10 9
O1 Cu1 Cu1 84.0(3) . 9
O10 Cu1 Cu1 180.0 . 9
O4 Cu2 O2 90.5(5) . .
O4 Cu2 O8 89.1(5) . .
O2 Cu2 O8 168.2(4) . .
O4 Cu2 O5 166.8(4) . 13
O2 Cu2 O5 88.8(5) . 13
O8 Cu2 O5 89.0(5) . 13
O4 Cu2 O11 101.0(4) . .
O2 Cu2 O11 96.6(4) . .
O8 Cu2 O11 95.0(4) . .
O5 Cu2 O11 92.2(4) 13 .
O4 Cu2 Cu2 82.9(3) . 13
O2 Cu2 Cu2 83.9(3) . 13
O8 Cu2 Cu2 84.4(3) . 13
O5 Cu2 Cu2 83.9(3) 13 13
O11 Cu2 Cu2 176.1(3) . 13
C9 O4 Cu2 125.3(8) . .
C1 O1 Cu1 123.1(9) . .
C9 O5 Cu2 121.6(8) . 13
C5 O2 Cu2 123.3(9) . .
C5 O8 Cu2 122.2(10) 13 .
C7 C10 C11 122.3(14) . .
C7 C10 H10 118.8 . .
C11 C10 H10 118.8 . .
O2 C5 O8 125.5(13) . 13
O2 C5 C4 118.1(12) . .
O8 C5 C4 116.4(13) 13 .
C10 C7 C8 121.8(13) . .
C10 C7 C9 117.5(11) . .
C8 C7 C9 120.5(11) . .
O1 C1 O1 125.7(15) . 11
O1 C1 C2 117.2(8) . .
O1 C1 C2 117.2(8) 11 .
O4 C9 O5 126.3(11) . .
O4 C9 C7 116.3(11) . .
O5 C9 C7 117.1(12) . .
C8 O6 C13 117(4) . .
Cu2 O11 H11A 125.7 . .
Cu2 O11 H11B 127.6 . .
H11A O11 H11B 106.7 . .
C4 C3 C2 122.0(12) . .
C4 C3 H3 119.0 . .
C2 C3 H3 119.0 . .
C3 C2 C3 119.3(17) . 11
C3 C2 C1 120.3(8) . .
C3 C2 C1 120.3(8) 11 .
O3 C6 C4 120.5(8) . 11
O3 C6 C4 120.5(8) . .
C4 C6 C4 118.9(15) 11 .
O6 C8 C7 122.4(9) . 12_565
O6 C8 C7 122.4(9) . .
C7 C8 C7 114.9(17) 12_565 .
C3 C4 C6 118.8(12) . .
C3 C4 C5 118.5(11) . .
C6 C4 C5 122.7(11) . .
O7 Cu3 O7 170.5(6) 10_556 11
O7 Cu3 O7 89.2(7) 10_556 4_556
O7 Cu3 O7 90.0(7) 11 4_556
O7 Cu3 O7 90.0(7) 10_556 .
O7 Cu3 O7 89.2(7) 11 .
O7 Cu3 O7 170.5(6) 4_556 .
O7 Cu3 O9 94.8(3) 10_556 .
O7 Cu3 O9 94.8(3) 11 .
O7 Cu3 O9 94.8(3) 4_556 .
O7 Cu3 O9 94.8(3) . .
O7 Cu3 Cu3 85.2(3) 10_556 9_566
O7 Cu3 Cu3 85.2(3) 11 9_566
O7 Cu3 Cu3 85.2(3) 4_556 9_566
O7 Cu3 Cu3 85.2(3) . 9_566
O9 Cu3 Cu3 179.999(2) . 9_566
O7 C12 O7 127.6(16) . 12_565
O7 C12 C11 116.2(8) . .
O7 C12 C11 116.2(8) 12_565 .
C12 O7 Cu3 120.7(9) . .
C10 C11 C10 116.6(18) . 12_565
C10 C11 C12 121.5(10) . .
C10 C11 C12 121.5(9) 12_565 .
O6 C13 HC 109.7 . .
O6 C13 HD 109.7 . .
O6 C13 HE 109.7 . .

loop_
_geom_bond_atom_site_label_1
_geom_bond_atom_site_label_2
_geom_bond_distance
_geom_bond_site_symmetry_2
Cu1 O1 1.972(8) 3
Cu1 O1 1.972(8) 12
Cu1 O1 1.972(8) 10
Cu1 O1 1.972(8) .
Cu1 O10 2.12(5) .
Cu1 Cu1 2.625(6) 9
Cu2 O4 1.932(9) .
Cu2 O2 1.950(9) .
Cu2 O8 1.957(11) .
Cu2 O5 1.976(9) 13
Cu2 O11 2.139(8) .
Cu2 Cu2 2.644(3) 13
O4 C9 1.227(17) .
O1 C1 1.244(12) .
O5 C9 1.236(16) .
O5 Cu2 1.976(9) 13
O2 C5 1.261(17) .
O8 C5 1.265(16) 13
C10 C7 1.353(18) .
C10 C11 1.399(16) .
C10 H10 0.9500 .
C5 O8 1.265(16) 13
C5 C4 1.480(18) .
C7 C8 1.432(17) .
C7 C9 1.543(15) .
C1 O1 1.244(12) 11
C1 C2 1.55(2) .
O3 C6 1.35(2) .
O6 C8 1.30(3) .
O6 C13 1.50(6) .
O11 H11A 0.9671 .
O11 H11B 0.9671 .
C3 C4 1.357(17) .
C3 C2 1.378(14) .
C3 H3 0.9500 .
C2 C3 1.378(14) 11
C6 C4 1.428(15) 11
C6 C4 1.428(15) .
C8 C7 1.432(17) 12_565
Cu3 O7 1.940(10) 10_556
Cu3 O7 1.940(10) 11
Cu3 O7 1.940(10) 4_556
Cu3 O7 1.940(10) .
Cu3 O9 2.16(2) .
Cu3 Cu3 2.647(6) 9_566
C12 O7 1.296(12) .
C12 O7 1.296(12) 12_565
C12 C11 1.46(3) .
C11 C10 1.399(16) 12_565
C13 HC 0.9819 .
C13 HD 0.9819 .
C13 HE 0.9819 .

loop_
_geom_torsion_atom_site_label_1
_geom_torsion_atom_site_label_2
_geom_torsion_atom_site_label_3
_geom_torsion_atom_site_label_4
_geom_torsion
_geom_torsion_site_symmetry_1
_geom_torsion_site_symmetry_4
O2 Cu2 O4 C9 -84.4(12) . .
O8 Cu2 O4 C9 83.8(12) . .
O5 Cu2 O4 C9 2(3) 13 .
O11 Cu2 O4 C9 178.8(11) . .
Cu2 Cu2 O4 C9 -0.7(11) 13 .
O1 Cu1 O1 C1 -0.9(11) 3 .
O1 Cu1 O1 C1 83.3(12) 12 .
O1 Cu1 O1 C1 -84.8(12) 10 .
O10 Cu1 O1 C1 179.1(11) . .
Cu1 Cu1 O1 C1 -0.9(11) 9 .
O4 Cu2 O2 C5 86.4(11) . .
O8 Cu2 O2 C5 -1(3) . .
O5 Cu2 O2 C5 -80.4(11) 13 .
O11 Cu2 O2 C5 -172.5(11) . .
Cu2 Cu2 O2 C5 3.6(10) 13 .
O4 Cu2 O8 C5 -77.1(11) . 13
O2 Cu2 O8 C5 11(3) . 13
O5 Cu2 O8 C5 89.9(11) 13 13
O11 Cu2 O8 C5 -178.0(11) . 13
Cu2 Cu2 O8 C5 5.9(10) 13 13
Cu2 O2 C5 O8 -9.7(19) . 13
Cu2 O2 C5 C4 172.6(8) . .
C11 C10 C7 C8 -1(3) . .
C11 C10 C7 C9 174.1(19) . .
Cu1 O1 C1 O1 2(2) . 11
Cu1 O1 C1 C2 -176.1(10) . .
Cu2 O4 C9 O5 3(2) . .
Cu2 O4 C9 C7 176.3(10) . .
Cu2 O5 C9 O4 -4(2) 13 .
Cu2 O5 C9 C7 -177.1(9) 13 .
C10 C7 C9 O4 -14(2) . .
C8 C7 C9 O4 161.3(17) . .
C10 C7 C9 O5 160.5(14) . .
C8 C7 C9 O5 -25(2) . .
C4 C3 C2 C3 1(2) . 11
C4 C3 C2 C1 -179.4(14) . .
O1 C1 C2 C3 179.2(14) . .
O1 C1 C2 C3 1(2) 11 .
O1 C1 C2 C3 -1(2) . 11
O1 C1 C2 C3 -179.2(14) 11 11
C13 O6 C8 C7 -87(2) . 12_565
C13 O6 C8 C7 87(2) . .
C10 C7 C8 O6 -177(3) . .
C9 C7 C8 O6 8(4) . .
C10 C7 C8 C7 -3(3) . 12_565
C9 C7 C8 C7 -178.0(11) . 12_565
C2 C3 C4 C6 -2(2) . .
C2 C3 C4 C5 175.2(13) . .
O3 C6 C4 C3 -176.9(16) . .
C4 C6 C4 C3 4(3) 11 .
O3 C6 C4 C5 6(3) . .
C4 C6 C4 C5 -173.7(10) 11 .
O2 C5 C4 C3 -117.9(14) . .
O8 C5 C4 C3 64.2(17) 13 .
O2 C5 C4 C6 59(2) . .
O8 C5 C4 C6 -118.5(16) 13 .
O7 C12 O7 Cu3 9(4) 12_565 .
C11 C12 O7 Cu3 -172.7(16) . .
O7 Cu3 O7 C12 -89.0(16) 10_556 .
O7 Cu3 O7 C12 81.5(16) 11 .
O7 Cu3 O7 C12 -3.8(15) 4_556 .
O9 Cu3 O7 C12 176.2(15) . .
Cu3 Cu3 O7 C12 -3.8(15) 9_566 .
C7 C10 C11 C10 5(4) . 12_565
C7 C10 C11 C12 177(2) . .
O7 C12 C11 C10 5(4) . .
O7 C12 C11 C10 -176(2) 12_565 .
O7 C12 C11 C10 176(2) . 12_565
O7 C12 C11 C10 -5(4) 12_565 12_565
